data_4307330
loop_
_publ_author_name
'Takashi Aridomi'
'Tatsuya Kawamoto'
'Takumi Konno'

_publ_contact_author 'Takumi Konno'
_publ_contact_author_address
;
  Department of Chemistry, Graduate School of Science, Osaka University, 
Toyonaka, Osaka, 560-0043, Japan
;
_publ_contact_author_email ' konno@ch.wani.osaka-u.ac.jp '
_publ_contact_author_fax ' +81-6-6850-5765 '
_publ_contact_author_phone ' +81-6-6850-5765 '
_publ_section_title
;
Controlled Binding of al-Cysteinato Cobalt(III) Octahedron to a Cadmium(II)
Center
;
_journal_name_full 'Inorganic Chemistry'
_journal_page_first 1343
_journal_page_last 1353
_journal_paper_doi 10.1021/ic061868e
_journal_volume 46
_journal_year 2007
_chemical_absolute_configuration rmad
_chemical_formula_sum 'C10 H25 Cd Co N8 O4 S4'
_chemical_formula_weight 620.95
_chemical_name_systematic
; 
 ? 
;
_space_group_IT_number 19
_symmetry_cell_setting orthorhombic
_symmetry_space_group_name_Hall 'P 2ac 2ab'
_symmetry_space_group_name_H-M 'P 21 21 21'
_atom_sites_solution_hydrogens geom
_atom_sites_solution_primary direct
_atom_sites_solution_secondary difmap
_audit_creation_method SHELXL-97
_cell_angle_alpha 90.00
_cell_angle_beta 90.00
_cell_angle_gamma 90.00
_cell_formula_units_Z 4
_cell_length_a 13.2328(18)
_cell_length_b 13.365(2)
_cell_length_c 12.723(2)
_cell_measurement_reflns_used 25
_cell_measurement_temperature 293(2)
_cell_measurement_theta_max 14.9
_cell_measurement_theta_min 13.9
_cell_volume 2250.1(6)
_computing_cell_refinement 'MSC/AFC Diffractometer Control'
_computing_data_collection 'MSC/AFC Diffractometer Control'
_computing_data_reduction ydkr
_computing_structure_refinement 'SHELXL-97 (Sheldrick, 1997)'
_computing_structure_solution 'SHELXL-97 (Sheldrick, 1997)'
_diffrn_ambient_temperature 293(2)
_diffrn_measured_fraction_theta_full 0.999
_diffrn_measured_fraction_theta_max 0.999
_diffrn_measurement_device_type 'Rigaku AFC5R'
_diffrn_measurement_method \w-2\q
_diffrn_radiation_monochromator graphite
_diffrn_radiation_source 'fine-focus sealed tube'
_diffrn_radiation_type MoK\a
_diffrn_radiation_wavelength 0.71069
_diffrn_reflns_av_R_equivalents 0.0000
_diffrn_reflns_av_sigmaI/netI 0.1461
_diffrn_reflns_limit_h_max 18
_diffrn_reflns_limit_h_min 0
_diffrn_reflns_limit_k_max 18
_diffrn_reflns_limit_k_min 0
_diffrn_reflns_limit_l_max 0
_diffrn_reflns_limit_l_min -17
_diffrn_reflns_number 3663
_diffrn_reflns_theta_full 30.01
_diffrn_reflns_theta_max 30.01
_diffrn_reflns_theta_min 2.69
_diffrn_standards_decay_% -2.27
_diffrn_standards_interval_count 150
_diffrn_standards_number 3
_exptl_absorpt_coefficient_mu 2.086
_exptl_absorpt_correction_T_max 0.846
_exptl_absorpt_correction_T_min 0.808
_exptl_absorpt_correction_type psi-scan
_exptl_crystal_colour red
_exptl_crystal_density_diffrn 1.833
_exptl_crystal_density_method 'not measured'
_exptl_crystal_description stick
_exptl_crystal_F_000 1248
_exptl_crystal_size_max 0.40
_exptl_crystal_size_mid 0.08
_exptl_crystal_size_min 0.08
_refine_diff_density_max 0.657
_refine_diff_density_min -0.977
_refine_diff_density_rms 0.149
_refine_ls_abs_structure_details 'Flack H D (1983), Acta Cryst. A39, 876-881'
_refine_ls_abs_structure_Flack 0.12(5)
_refine_ls_extinction_coef 0.00030(16)
_refine_ls_extinction_expression Fc^*^=kFc[1+0.001xFc^2^\l^3^/sin(2\q)]^-1/4^
_refine_ls_extinction_method SHELXL
_refine_ls_goodness_of_fit_ref 1.003
_refine_ls_hydrogen_treatment constr
_refine_ls_matrix_type full
_refine_ls_number_parameters 256
_refine_ls_number_reflns 3663
_refine_ls_number_restraints 0
_refine_ls_restrained_S_all 1.003
_refine_ls_R_factor_all 0.1555
_refine_ls_R_factor_gt 0.0461
_refine_ls_shift/su_max 0.001
_refine_ls_shift/su_mean 0.000
_refine_ls_structure_factor_coef Fsqd
_refine_ls_weighting_details 'calc w=1/[\s^2^(Fo^2^)+(0.0252P)^2^+1.3928P] where P=(Fo^2^+2Fc^2^)/3'
_refine_ls_weighting_scheme calc
_refine_ls_wR_factor_gt 0.0894
_refine_ls_wR_factor_ref 0.1119
_reflns_number_gt 1899
_reflns_number_total 3663
_reflns_threshold_expression >2sigma(I)
_cod_data_source_file ic061868esi20061121_121855_6.cif
_cod_data_source_block 4NCS.2H2O
_cod_original_sg_symbol_H-M 'P 21 21 21 '
_cod_database_code 4307330

loop_
_symmetry_equiv_pos_as_xyz
'x, y, z'
'x+1/2, -y+1/2, -z'
'-x, y+1/2, -z+1/2'
'-x+1/2, -y, z+1/2'

loop_
_atom_site_label
_atom_site_type_symbol
_atom_site_fract_x
_atom_site_fract_y
_atom_site_fract_z
_atom_site_U_iso_or_equiv
_atom_site_adp_type
_atom_site_occupancy
_atom_site_symmetry_multiplicity
_atom_site_calc_flag
_atom_site_refinement_flags
_atom_site_disorder_assembly
_atom_site_disorder_group
Cd1 Cd 0.30703(5) -0.14274(5) 0.25147(6) 0.03389(17) Uani 1 1 d . . .
Co1 Co 0.21936(9) 0.15541(9) 0.29982(9) 0.0245(3) Uani 1 1 d . . .
S1 S 0.24748(19) 0.0027(2) 0.3726(2) 0.0291(5) Uani 1 1 d . . .
S2 S 0.3559(6) -0.4764(4) 0.3815(6) 0.175(3) Uani 1 1 d . . .
S3 S 0.6334(3) -0.1443(4) 0.4464(3) 0.0817(14) Uani 1 1 d . . .
S4 S -0.0318(2) -0.0902(2) 0.0846(3) 0.0533(8) Uani 1 1 d . . .
O1 O 0.1510(6) 0.0242(6) 0.6136(6) 0.0438(19) Uani 1 1 d . . .
O2 O 0.1240(5) 0.1847(6) 0.5834(5) 0.0371(18) Uani 1 1 d . . .
O3 O 0.2483(10) 0.6049(9) 0.0736(11) 0.139(5) Uani 1 1 d . . .
O4 O -0.0833(6) 0.1090(8) 0.2447(10) 0.109(4) Uani 1 1 d . . .
N1 N 0.2879(6) 0.2200(6) 0.4196(6) 0.036(2) Uani 1 1 d . . .
H1 H 0.2522 0.2738 0.4406 0.043 Uiso 1 1 calc R . .
H2 H 0.2915 0.1769 0.4739 0.043 Uiso 1 1 calc R . .
N2 N 0.3553(5) 0.1539(6) 0.2346(6) 0.0328(18) Uani 1 1 d . . .
H7 H 0.3663 0.0947 0.2030 0.039 Uiso 1 1 calc R . .
H8 H 0.3599 0.2025 0.1858 0.039 Uiso 1 1 calc R . .
N3 N 0.1830(7) 0.2867(5) 0.2342(6) 0.037(2) Uani 1 1 d . . .
H9 H 0.1517 0.3257 0.2818 0.045 Uiso 1 1 calc R . .
H10 H 0.2394 0.3183 0.2128 0.045 Uiso 1 1 calc R . .
N4 N 0.1588(6) 0.0989(6) 0.1721(6) 0.033(2) Uani 1 1 d . . .
H15 H 0.1980 0.0491 0.1477 0.040 Uiso 1 1 calc R . .
H16 H 0.0977 0.0732 0.1874 0.040 Uiso 1 1 calc R . .
N5 N 0.0881(5) 0.1541(6) 0.3766(5) 0.0258(16) Uani 1 1 d . . .
H17 H 0.0824 0.2120 0.4121 0.031 Uiso 1 1 calc R . .
H18 H 0.0380 0.1526 0.3287 0.031 Uiso 1 1 calc R . .
N6 N 0.2950(9) -0.2913(8) 0.3290(9) 0.070(3) Uani 1 1 d . . .
N7 N 0.4694(7) -0.1150(8) 0.3172(8) 0.059(3) Uani 1 1 d . . .
N8 N 0.1509(8) -0.1572(9) 0.1674(9) 0.068(3) Uani 1 1 d . . .
C1 C 0.3901(8) 0.2510(8) 0.3889(9) 0.041(3) Uani 1 1 d . . .
H3 H 0.4326 0.2584 0.4505 0.049 Uiso 1 1 calc R . .
H4 H 0.3878 0.3146 0.3521 0.049 Uiso 1 1 calc R . .
C2 C 0.4312(7) 0.1704(8) 0.3178(8) 0.038(3) Uani 1 1 d . . .
H5 H 0.4950 0.1914 0.2873 0.046 Uiso 1 1 calc R . .
H6 H 0.4423 0.1092 0.3572 0.046 Uiso 1 1 calc R . .
C3 C 0.1161(9) 0.2694(8) 0.1443(9) 0.045(3) Uani 1 1 d . . .
H11 H 0.1198 0.3257 0.0962 0.054 Uiso 1 1 calc R . .
H12 H 0.0468 0.2629 0.1682 0.054 Uiso 1 1 calc R . .
C4 C 0.1481(9) 0.1771(8) 0.0904(8) 0.045(3) Uani 1 1 d . . .
H13 H 0.2120 0.1876 0.0546 0.054 Uiso 1 1 calc R . .
H14 H 0.0979 0.1573 0.0388 0.054 Uiso 1 1 calc R . .
C5 C 0.1149(7) -0.0224(7) 0.4032(8) 0.032(2) Uani 1 1 d . . .
H20 H 0.0782 -0.0393 0.3396 0.038 Uiso 1 1 calc R . .
H21 H 0.1097 -0.0780 0.4518 0.038 Uiso 1 1 calc R . .
C6 C 0.0718(8) 0.0706(8) 0.4517(8) 0.038(3) Uani 1 1 d . . .
H19 H -0.0011 0.0611 0.4612 0.045 Uiso 1 1 calc R . .
C7 C 0.1183(8) 0.0925(8) 0.5567(8) 0.028(2) Uani 1 1 d . . .
C8 C 0.3259(10) -0.3640(10) 0.3504(10) 0.061(3) Uani 1 1 d . . .
C9 C 0.5363(8) -0.1265(9) 0.3705(9) 0.046(3) Uani 1 1 d . . .
C10 C 0.0731(8) -0.1308(8) 0.1350(8) 0.039(3) Uani 1 1 d . . .

loop_
_atom_site_aniso_label
_atom_site_aniso_U_11
_atom_site_aniso_U_22
_atom_site_aniso_U_33
_atom_site_aniso_U_23
_atom_site_aniso_U_13
_atom_site_aniso_U_12
Cd1 0.0384(3) 0.0332(3) 0.0300(3) 0.0021(5) 0.0014(4) 0.0052(4)
Co1 0.0267(6) 0.0242(6) 0.0226(5) 0.0013(6) -0.0003(5) -0.0005(5)
S1 0.0287(11) 0.0306(11) 0.0280(11) 0.0032(10) -0.0006(10) 0.0018(10)
S2 0.262(9) 0.101(4) 0.160(6) 0.034(4) 0.006(6) 0.111(5)
S3 0.055(2) 0.120(3) 0.069(2) -0.042(3) -0.0227(18) 0.037(3)
S4 0.051(2) 0.0494(19) 0.060(2) 0.0066(16) -0.0011(16) 0.0023(15)
O1 0.052(5) 0.047(4) 0.032(4) 0.010(4) -0.001(4) 0.013(4)
O2 0.036(4) 0.045(4) 0.030(4) 0.001(3) -0.001(3) 0.006(3)
O3 0.140(12) 0.095(9) 0.183(13) 0.047(9) 0.017(10) 0.025(9)
O4 0.053(5) 0.132(10) 0.140(10) -0.069(10) -0.039(7) 0.023(6)
N1 0.043(5) 0.035(4) 0.029(4) -0.002(4) -0.008(4) 0.000(4)
N2 0.032(4) 0.039(4) 0.027(4) -0.002(4) 0.004(3) -0.001(4)
N3 0.048(5) 0.025(3) 0.038(5) 0.005(4) 0.011(5) 0.004(4)
N4 0.040(5) 0.036(4) 0.023(4) 0.000(4) -0.002(4) -0.007(4)
N5 0.023(3) 0.030(4) 0.025(4) 0.002(4) -0.007(3) -0.002(4)
N6 0.070(8) 0.058(7) 0.081(8) 0.033(6) -0.005(7) 0.011(7)
N7 0.037(5) 0.090(9) 0.050(6) -0.018(6) -0.002(5) 0.009(6)
N8 0.062(7) 0.075(8) 0.069(7) -0.015(7) 0.002(6) -0.018(7)
C1 0.045(6) 0.032(5) 0.044(6) 0.002(5) -0.011(6) -0.013(5)
C2 0.032(5) 0.040(6) 0.043(6) -0.001(5) -0.002(5) -0.007(5)
C3 0.040(6) 0.047(7) 0.047(7) 0.006(6) -0.008(6) 0.005(6)
C4 0.053(7) 0.054(7) 0.028(5) -0.003(5) -0.010(5) -0.002(6)
C5 0.029(5) 0.032(5) 0.035(5) -0.007(4) 0.000(4) -0.003(4)
C6 0.032(6) 0.041(6) 0.041(6) 0.016(5) 0.008(5) -0.002(5)
C7 0.022(5) 0.042(6) 0.020(5) 0.003(4) 0.007(4) 0.004(5)
C8 0.071(9) 0.062(8) 0.050(7) 0.008(7) 0.005(7) 0.000(8)
C9 0.038(6) 0.058(8) 0.043(6) -0.021(6) 0.005(5) 0.006(6)
C10 0.043(6) 0.033(6) 0.040(6) -0.012(5) 0.009(5) -0.006(5)

loop_
_atom_type_symbol
_atom_type_description
_atom_type_scat_dispersion_real
_atom_type_scat_dispersion_imag
_atom_type_scat_source
C C 0.0033 0.0016 'International Tables Vol C Tables 4.2.6.8 and 6.1.1.4'
H H 0.0000 0.0000 'International Tables Vol C Tables 4.2.6.8 and 6.1.1.4'
O O 0.0106 0.0060 'International Tables Vol C Tables 4.2.6.8 and 6.1.1.4'
N N 0.0061 0.0033 'International Tables Vol C Tables 4.2.6.8 and 6.1.1.4'
Cd Cd -0.8075 1.2024 'International Tables Vol C Tables 4.2.6.8 and 6.1.1.4'
Co Co 0.3494 0.9721 'International Tables Vol C Tables 4.2.6.8 and 6.1.1.4'
S S 0.1246 0.1234 'International Tables Vol C Tables 4.2.6.8 and 6.1.1.4'

loop_
_geom_angle_atom_site_label_1
_geom_angle_atom_site_label_2
_geom_angle_atom_site_label_3
_geom_angle
_geom_angle_site_symmetry_1
_geom_angle_site_symmetry_3
_geom_angle_publ_flag
N6 Cd1 N8 93.8(4) . . ?
N6 Cd1 N7 92.8(4) . . ?
N8 Cd1 N7 172.5(4) . . ?
N6 Cd1 O2 102.4(4) . 4_554 ?
N8 Cd1 O2 84.8(3) . 4_554 ?
N7 Cd1 O2 90.4(3) . 4_554 ?
N6 Cd1 O1 156.9(4) . 4_554 ?
N8 Cd1 O1 85.7(3) . 4_554 ?
N7 Cd1 O1 86.8(3) . 4_554 ?
O2 Cd1 O1 54.5(2) 4_554 4_554 ?
N6 Cd1 S1 112.5(3) . . ?
N8 Cd1 S1 93.7(3) . . ?
N7 Cd1 S1 87.0(3) . . ?
O2 Cd1 S1 145.08(19) 4_554 . ?
O1 Cd1 S1 90.55(18) 4_554 . ?
N4 Co1 N1 174.7(3) . . ?
N4 Co1 N2 91.2(3) . . ?
N1 Co1 N2 84.9(3) . . ?
N4 Co1 N5 92.6(3) . . ?
N1 Co1 N5 91.5(3) . . ?
N2 Co1 N5 175.3(3) . . ?
N4 Co1 N3 83.9(3) . . ?
N1 Co1 N3 92.8(3) . . ?
N2 Co1 N3 93.0(3) . . ?
N5 Co1 N3 90.1(3) . . ?
N4 Co1 S1 93.4(2) . . ?
N1 Co1 S1 90.2(2) . . ?
N2 Co1 S1 90.7(3) . . ?
N5 Co1 S1 86.3(2) . . ?
N3 Co1 S1 175.4(3) . . ?
C5 S1 Co1 95.4(3) . . ?
C5 S1 Cd1 106.2(3) . . ?
Co1 S1 Cd1 118.65(11) . . ?
C7 O1 Cd1 91.2(6) . 4 ?
C7 O2 Cd1 91.9(6) . 4 ?
C1 N1 Co1 110.0(6) . . ?
C1 N1 H1 109.7 . . ?
Co1 N1 H1 109.7 . . ?
C1 N1 H2 109.7 . . ?
Co1 N1 H2 109.7 . . ?
H1 N1 H2 108.2 . . ?
C2 N2 Co1 108.4(6) . . ?
C2 N2 H7 110.0 . . ?
Co1 N2 H7 110.0 . . ?
C2 N2 H8 110.0 . . ?
Co1 N2 H8 110.0 . . ?
H7 N2 H8 108.4 . . ?
C3 N3 Co1 109.5(6) . . ?
C3 N3 H9 109.8 . . ?
Co1 N3 H9 109.8 . . ?
C3 N3 H10 109.8 . . ?
Co1 N3 H10 109.8 . . ?
H9 N3 H10 108.2 . . ?
C4 N4 Co1 110.4(6) . . ?
C4 N4 H15 109.6 . . ?
Co1 N4 H15 109.6 . . ?
C4 N4 H16 109.6 . . ?
Co1 N4 H16 109.6 . . ?
H15 N4 H16 108.1 . . ?
C6 N5 Co1 116.6(6) . . ?
C6 N5 H17 108.1 . . ?
Co1 N5 H17 108.1 . . ?
C6 N5 H18 108.1 . . ?
Co1 N5 H18 108.1 . . ?
H17 N5 H18 107.3 . . ?
C8 N6 Cd1 151.8(13) . . ?
C9 N7 Cd1 156.6(11) . . ?
C10 N8 Cd1 156.9(11) . . ?
N1 C1 C2 106.9(8) . . ?
N1 C1 H3 110.3 . . ?
C2 C1 H3 110.3 . . ?
N1 C1 H4 110.3 . . ?
C2 C1 H4 110.3 . . ?
H3 C1 H4 108.6 . . ?
N2 C2 C1 106.9(8) . . ?
N2 C2 H5 110.3 . . ?
C1 C2 H5 110.3 . . ?
N2 C2 H6 110.3 . . ?
C1 C2 H6 110.3 . . ?
H5 C2 H6 108.6 . . ?
N3 C3 C4 108.8(9) . . ?
N3 C3 H11 109.9 . . ?
C4 C3 H11 109.9 . . ?
N3 C3 H12 109.9 . . ?
C4 C3 H12 109.9 . . ?
H11 C3 H12 108.3 . . ?
C3 C4 N4 106.9(8) . . ?
C3 C4 H13 110.3 . . ?
N4 C4 H13 110.3 . . ?
C3 C4 H14 110.3 . . ?
N4 C4 H14 110.3 . . ?
H13 C4 H14 108.6 . . ?
C6 C5 S1 107.5(7) . . ?
C6 C5 H20 110.2 . . ?
S1 C5 H20 110.2 . . ?
C6 C5 H21 110.2 . . ?
S1 C5 H21 110.2 . . ?
H20 C5 H21 108.5 . . ?
N5 C6 C5 107.6(8) . . ?
N5 C6 C7 111.5(8) . . ?
C5 C6 C7 111.8(9) . . ?
N5 C6 H19 108.6 . . ?
C5 C6 H19 108.6 . . ?
C7 C6 H19 108.6 . . ?
O1 C7 O2 122.1(10) . . ?
O1 C7 C6 121.2(10) . . ?
O2 C7 C6 116.6(9) . . ?
N6 C8 S2 172.2(15) . . ?
N7 C9 S3 179.3(12) . . ?
N8 C10 S4 176.6(11) . . ?

loop_
_geom_bond_atom_site_label_1
_geom_bond_atom_site_label_2
_geom_bond_distance
_geom_bond_site_symmetry_2
_geom_bond_publ_flag
Cd1 N6 2.222(10) . ?
Cd1 N8 2.335(11) . ?
Cd1 N7 2.335(10) . ?
Cd1 O2 2.392(7) 4_554 ?
Cd1 O1 2.428(8) 4_554 ?
Cd1 S1 2.603(3) . ?
Co1 N4 1.963(7) . ?
Co1 N1 1.973(7) . ?
Co1 N2 1.981(7) . ?
Co1 N5 1.993(7) . ?
Co1 N3 2.001(7) . ?
Co1 S1 2.271(3) . ?
S1 C5 1.828(9) . ?
S2 C8 1.603(14) . ?
S3 C9 1.624(12) . ?
S4 C10 1.623(12) . ?
O1 C7 1.242(12) . ?
O1 Cd1 2.428(8) 4 ?
O2 C7 1.281(12) . ?
O2 Cd1 2.392(7) 4 ?
N1 C1 1.467(12) . ?
N1 H1 0.9000 . ?
N1 H2 0.9000 . ?
N2 C2 1.476(11) . ?
N2 H7 0.9000 . ?
N2 H8 0.9000 . ?
N3 C3 1.464(13) . ?
N3 H9 0.9000 . ?
N3 H10 0.9000 . ?
N4 C4 1.482(12) . ?
N4 H15 0.9000 . ?
N4 H16 0.9000 . ?
N5 C6 1.486(11) . ?
N5 H17 0.9000 . ?
N5 H18 0.9000 . ?
N6 C8 1.089(15) . ?
N7 C9 1.126(13) . ?
N8 C10 1.164(14) . ?
C1 C2 1.509(14) . ?
C1 H3 0.9700 . ?
C1 H4 0.9700 . ?
C2 H5 0.9700 . ?
C2 H6 0.9700 . ?
C3 C4 1.474(14) . ?
C3 H11 0.9700 . ?
C3 H12 0.9700 . ?
C4 H13 0.9700 . ?
C4 H14 0.9700 . ?
C5 C6 1.500(13) . ?
C5 H20 0.9700 . ?
C5 H21 0.9700 . ?
C6 C7 1.500(14) . ?
C6 H19 0.9800 . ?

loop_
_geom_torsion_atom_site_label_1
_geom_torsion_atom_site_label_2
_geom_torsion_atom_site_label_3
_geom_torsion_atom_site_label_4
_geom_torsion
_geom_torsion_site_symmetry_1
_geom_torsion_site_symmetry_2
_geom_torsion_site_symmetry_3
_geom_torsion_site_symmetry_4
_geom_torsion_publ_flag
N4 Co1 S1 C5 -72.9(4) . . . . ?
N1 Co1 S1 C5 111.0(4) . . . . ?
N2 Co1 S1 C5 -164.2(4) . . . . ?
N5 Co1 S1 C5 19.5(4) . . . . ?
N4 Co1 S1 Cd1 38.9(3) . . . . ?
N1 Co1 S1 Cd1 -137.2(3) . . . . ?
N2 Co1 S1 Cd1 -52.3(2) . . . . ?
N5 Co1 S1 Cd1 131.3(2) . . . . ?
N6 Cd1 S1 C5 -60.7(5) . . . . ?
N8 Cd1 S1 C5 35.0(5) . . . . ?
N7 Cd1 S1 C5 -152.5(4) . . . . ?
O2 Cd1 S1 C5 121.2(5) 4_554 . . . ?
O1 Cd1 S1 C5 120.7(4) 4_554 . . . ?
N6 Cd1 S1 Co1 -166.4(3) . . . . ?
N8 Cd1 S1 Co1 -70.8(3) . . . . ?
N7 Cd1 S1 Co1 101.8(3) . . . . ?
O2 Cd1 S1 Co1 15.4(4) 4_554 . . . ?
O1 Cd1 S1 Co1 15.0(2) 4_554 . . . ?
C7 Cd1 S1 Co1 16.4(3) 4_554 . . . ?
N2 Co1 N1 C1 12.2(7) . . . . ?
N5 Co1 N1 C1 -170.8(6) . . . . ?
N3 Co1 N1 C1 -80.5(7) . . . . ?
S1 Co1 N1 C1 103.0(6) . . . . ?
N4 Co1 N2 C2 -166.6(7) . . . . ?
N1 Co1 N2 C2 16.9(7) . . . . ?
N3 Co1 N2 C2 109.5(7) . . . . ?
S1 Co1 N2 C2 -73.2(6) . . . . ?
N4 Co1 N3 C3 11.6(7) . . . . ?
N1 Co1 N3 C3 -172.6(7) . . . . ?
N2 Co1 N3 C3 102.4(7) . . . . ?
N5 Co1 N3 C3 -81.1(7) . . . . ?
N2 Co1 N4 C4 -77.2(7) . . . . ?
N5 Co1 N4 C4 105.5(7) . . . . ?
N3 Co1 N4 C4 15.7(7) . . . . ?
S1 Co1 N4 C4 -168.0(7) . . . . ?
N4 Co1 N5 C6 100.5(7) . . . . ?
N1 Co1 N5 C6 -82.7(7) . . . . ?
N3 Co1 N5 C6 -175.6(7) . . . . ?
S1 Co1 N5 C6 7.3(6) . . . . ?
N8 Cd1 N6 C8 132(3) . . . . ?
N7 Cd1 N6 C8 -44(3) . . . . ?
O2 Cd1 N6 C8 47(3) 4_554 . . . ?
O1 Cd1 N6 C8 44(3) 4_554 . . . ?
S1 Cd1 N6 C8 -132(3) . . . . ?
N6 Cd1 N7 C9 -18(2) . . . . ?
O2 Cd1 N7 C9 -120(2) 4_554 . . . ?
O1 Cd1 N7 C9 -175(2) 4_554 . . . ?
S1 Cd1 N7 C9 95(2) . . . . ?
N6 Cd1 N8 C10 141(3) . . . . ?
O2 Cd1 N8 C10 -117(3) 4_554 . . . ?
O1 Cd1 N8 C10 -62(3) 4_554 . . . ?
S1 Cd1 N8 C10 28(3) . . . . ?
Co1 N1 C1 C2 -38.0(9) . . . . ?
Co1 N2 C2 C1 -41.7(9) . . . . ?
N1 C1 C2 N2 52.1(10) . . . . ?
Co1 N3 C3 C4 -36.7(10) . . . . ?
N3 C3 C4 N4 49.4(12) . . . . ?
Co1 N4 C4 C3 -39.5(11) . . . . ?
Co1 S1 C5 C6 -45.3(7) . . . . ?
Cd1 S1 C5 C6 -167.3(6) . . . . ?
Co1 N5 C6 C5 -39.0(10) . . . . ?
Co1 N5 C6 C7 84.0(9) . . . . ?
S1 C5 C6 N5 56.2(9) . . . . ?
S1 C5 C6 C7 -66.6(9) . . . . ?
Cd1 O1 C7 O2 4.3(10) 4 . . . ?
Cd1 O1 C7 C6 -177.0(9) 4 . . . ?
Cd1 O2 C7 O1 -4.3(11) 4 . . . ?
Cd1 O2 C7 C6 176.9(8) 4 . . . ?
N5 C6 C7 O1 -149.6(9) . . . . ?
C5 C6 C7 O1 -29.0(13) . . . . ?
N5 C6 C7 O2 29.2(13) . . . . ?
C5 C6 C7 O2 149.8(9) . . . . ?
